data_9017231
loop_
_publ_author_name
'Chukanov, N. V.'
'Krivovichev, S. V.'
'Pakhomova, A. S.'
'Pekov, I. V.'
'Schafer, C.'
'Vigasina, M. F.'
'Van, K. V.'

_publ_section_title
;
 Laachite, (Ca,Mn)2Zr2Nb2TiFeO14, a new zirconolite-related mineral from the Eifel
 volcanic region, Germany
;
_journal_name_full 'European Journal of Mineralogy'
_journal_page_first 103
_journal_page_last 111
_journal_volume 26
_journal_year 2011
_chemical_compound_source 'Laach Lake volcano, Eifel region, Germany'
_chemical_formula_sum 'Al0.16 Ca0.6 Ce0.3 Fe0.68 La0.1 Mn1.18 Nb1.54 Nd0.1 O14 Th0.28 Ti1.3 Y0.2 Zr1.56'
_chemical_name_mineral Laachite
_space_group_IT_number 15
_space_group_name_Hall '-C 2yc'
_space_group_name_H-M_alt 'C 1 2/c 1'
_symmetry_space_group_name_H-M 'C 1 2/c 1'
_cell_angle_alpha 90
_cell_angle_beta 90.072
_cell_angle_gamma 90
_cell_length_a 7.3119
_cell_length_b 14.1790
_cell_length_c 10.1700
_cell_formula_units_Z 4
_cell_volume 1054.378
_database_code_amcsd 0020511
_exptl_crystal_density_diffrn 5.392
_cod_data_source_file inputs/fixed/downloads/08/08600.cif
_cod_data_source_block 08600
_cod_original_formula_sum 'Nb1.54 Ti1.3 Al.16 Ca.6 Mn1.18 Ce.3 La.1 Nd.1 Th.28 Y.2 Zr1.56 Fe.68 O14'
_cod_database_code 9017231

loop_
_space_group_symop_operation_xyz
x,y,z
1/2+x,1/2+y,z
x,-y,1/2+z
1/2+x,1/2-y,1/2+z
-x,y,1/2-z
1/2-x,1/2+y,1/2-z
-x,-y,-z
1/2-x,1/2-y,-z

loop_
_atom_site_aniso_label
_atom_site_aniso_U_11
_atom_site_aniso_U_22
_atom_site_aniso_U_33
_atom_site_aniso_U_12
_atom_site_aniso_U_13
_atom_site_aniso_U_23
Nb1 0.00932 0.00521 0.00759 0.00000 -0.00081 0.00000
Ti1 0.00932 0.00521 0.00759 0.00000 -0.00081 0.00000
Al1 0.00932 0.00521 0.00759 0.00000 -0.00081 0.00000
Nb2 0.01232 0.00973 0.00900 0.00234 -0.00182 0.00080
Ti2 0.01232 0.00973 0.00900 0.00234 -0.00182 0.00080
Ti3 0.01009 0.01288 0.00887 0.00000 0.00096 0.00000
Nb3 0.01009 0.01288 0.00887 0.00000 0.00096 0.00000
Ca1 0.00549 0.00928 0.00488 0.00000 0.00079 0.00000
Mn1 0.00549 0.00928 0.00488 0.00000 0.00079 0.00000
Ce1 0.00549 0.00928 0.00488 0.00000 0.00079 0.00000
La1 0.00549 0.00928 0.00488 0.00000 0.00079 0.00000
Nd1 0.00549 0.00928 0.00488 0.00000 0.00079 0.00000
Th1 0.00549 0.00928 0.00488 0.00000 0.00079 0.00000
Y1 0.00549 0.00928 0.00488 0.00000 0.00079 0.00000
Ca2 0.00822 0.00897 0.00793 0.00000 -0.00015 0.00000
Mn2 0.00822 0.00897 0.00793 0.00000 -0.00015 0.00000
Ce2 0.00822 0.00897 0.00793 0.00000 -0.00015 0.00000
La2 0.00822 0.00897 0.00793 0.00000 -0.00015 0.00000
Nd2 0.00822 0.00897 0.00793 0.00000 -0.00015 0.00000
Th2 0.00822 0.00897 0.00793 0.00000 -0.00015 0.00000
Y2 0.00822 0.00897 0.00793 0.00000 -0.00015 0.00000
Zr1 0.01276 0.00724 0.00963 0.00042 -0.00252 -0.00205
Mn3 0.01276 0.00724 0.00963 0.00042 -0.00252 -0.00205
Fe1 0.07151 0.03084 0.04804 -0.02850 -0.02959 0.02942
Mn4 0.07151 0.03084 0.04804 -0.02850 -0.02959 0.02942
Y3 0.07151 0.03084 0.04804 -0.02850 -0.02959 0.02942
O1 0.00992 0.00591 0.01099 -0.00290 0.00260 -0.00178
O2 0.01948 0.00731 0.01210 0.00180 -0.01300 0.00010
O3 0.00330 0.01059 0.00741 0.00126 -0.00825 0.00333
O4 0.01320 0.01238 0.01289 -0.00060 -0.00010 -0.00182
O5 0.02337 0.00358 0.01089 -0.00462 -0.00944 0.00101
O6 0.01441 0.01710 0.00911 0.00008 0.00200 -0.00385
O7 0.00880 0.01885 0.01486 0.00030 -0.00440 0.00629

loop_
_atom_site_label
_atom_site_fract_x
_atom_site_fract_y
_atom_site_fract_z
_atom_site_occupancy
_atom_site_U_iso_or_equiv
Nb1 0.00000 0.38313 0.25000 0.44000 0.00738
Ti1 0.00000 0.38313 0.25000 0.40000 0.00738
Al1 0.00000 0.38313 0.25000 0.16000 0.00738
Nb2 -0.25000 0.75000 0.00000 0.82000 0.01035
Ti2 -0.25000 0.75000 0.00000 0.18000 0.01035
Ti3 0.00000 0.88224 0.25000 0.72000 0.01061
Nb3 0.00000 0.88224 0.25000 0.28000 0.01061
Ca1 -0.50000 0.63156 0.25000 0.28000 0.00655
Mn1 -0.50000 0.63156 0.25000 0.26000 0.00655
Ce1 -0.50000 0.63156 0.25000 0.16000 0.00655
La1 -0.50000 0.63156 0.25000 0.05000 0.00655
Nd1 -0.50000 0.63156 0.25000 0.05000 0.00655
Th1 -0.50000 0.63156 0.25000 0.14000 0.00655
Y1 -0.50000 0.63156 0.25000 0.06000 0.00655
Ca2 0.00000 0.63249 0.25000 0.32000 0.00837
Mn2 0.00000 0.63249 0.25000 0.28000 0.00837
Ce2 0.00000 0.63249 0.25000 0.14000 0.00837
La2 0.00000 0.63249 0.25000 0.05000 0.00837
Nd2 0.00000 0.63249 0.25000 0.05000 0.00837
Th2 0.00000 0.63249 0.25000 0.14000 0.00837
Y2 0.00000 0.63249 0.25000 0.02000 0.00837
Zr1 -0.24980 0.48304 0.01391 0.78000 0.00988
Mn3 -0.24980 0.48304 0.01391 0.22000 0.00988
Fe1 -0.29920 0.24390 -0.00901 0.34000 0.05016
Mn4 -0.29920 0.24390 -0.00901 0.10000 0.05016
Y3 -0.29920 0.24390 -0.00901 0.06000 0.05016
O1 -0.25248 0.62075 0.08905 1.00000 0.00894
O2 -0.03977 0.98257 0.12119 1.00000 0.01297
O3 0.03600 0.48118 0.11947 1.00000 0.01699
O4 -0.25210 0.13947 0.10165 1.00000 0.01282
O5 -0.05679 0.78155 0.12714 1.00000 0.01263
O6 0.05878 0.28280 0.12530 1.00000 0.01353
O7 -0.24932 0.38714 0.17805 1.00000 0.01417

loop_
_cod_related_entry_id
_cod_related_entry_database
_cod_related_entry_code
1 AMCSD 0020511
